data_4073860
loop_
_publ_author_name
'Brownie, John H.'
'Baird, Michael C.'
'Laws, Derek R.'
'Geiger, William E.'

_publ_section_title
;
 One-Electron Oxidations of the Methyldiphenylphosphonium
 Cyclopentadienylide Complexes M(\h5-C5H4PMePh2)(CO)3(M = Cr, Mo,
 W):&#x00A0; Formation and Dimerization of the 17-Electron, Metal-Centered
 Radicals [M(\h5-C5H4PMePh2)(CO)3]+
;
_journal_issue 24
_journal_name_full Organometallics
_journal_page_first 5890
_journal_paper_doi 10.1021/om700688p
_journal_volume 26
_journal_year 2007
_chemical_formula_sum 'C93 H40 B2 Cl6 Cr2 F40 O6 P2'
_chemical_formula_weight 2413.51
_chemical_name_systematic
;

 ?

;
_space_group_IT_number 2
_symmetry_cell_setting triclinic
_symmetry_space_group_name_Hall '-P 1'
_symmetry_space_group_name_H-M 'P -1'
_atom_sites_solution_hydrogens geom
_atom_sites_solution_primary direct
_atom_sites_solution_secondary difmap
_audit_creation_method SHELXL-97
_cell_angle_alpha 70.9350(10)
_cell_angle_beta 83.1200(10)
_cell_angle_gamma 88.6700(10)
_cell_formula_units_Z 1
_cell_length_a 9.8319(4)
_cell_length_b 12.8275(6)
_cell_length_c 19.6330(9)
_cell_measurement_reflns_used 8166
_cell_measurement_temperature 180(2)
_cell_measurement_theta_max 26.81
_cell_measurement_theta_min 2.29
_cell_volume 2323.09(18)
_computing_cell_refinement 'Bruker SMART'
_computing_data_collection 'Bruker SMART'
_computing_data_reduction 'Bruker SAINT'
_computing_molecular_graphics 'Bruker SHELXTL'
_computing_publication_material 'Bruker SHELXTL'
_computing_structure_refinement 'SHELXL-97 (Sheldrick, 1997)'
_computing_structure_solution 'SHELXS-97 (Sheldrick, 1990)'
_diffrn_ambient_temperature 180(2)
_diffrn_measured_fraction_theta_full 0.993
_diffrn_measured_fraction_theta_max 0.993
_diffrn_measurement_device_type 'CCD area detector'
_diffrn_measurement_method 'phi and omega scans'
_diffrn_radiation_monochromator graphite
_diffrn_radiation_source 'fine-focus sealed tube'
_diffrn_radiation_type MoK\a
_diffrn_radiation_wavelength 0.71073
_diffrn_reflns_av_R_equivalents 0.0191
_diffrn_reflns_av_sigmaI/netI 0.0298
_diffrn_reflns_limit_h_max 11
_diffrn_reflns_limit_h_min -11
_diffrn_reflns_limit_k_max 15
_diffrn_reflns_limit_k_min -15
_diffrn_reflns_limit_l_max 23
_diffrn_reflns_limit_l_min -23
_diffrn_reflns_number 16270
_diffrn_reflns_theta_full 25.00
_diffrn_reflns_theta_max 25.00
_diffrn_reflns_theta_min 2.09
_exptl_absorpt_coefficient_mu 0.577
_exptl_absorpt_correction_T_max 0.9445
_exptl_absorpt_correction_T_min 0.9184
_exptl_absorpt_correction_type multi-scan
_exptl_crystal_colour 'dark green'
_exptl_crystal_density_diffrn 1.725
_exptl_crystal_density_method 'not measured'
_exptl_crystal_description block
_exptl_crystal_F_000 1196
_exptl_crystal_size_max 0.15
_exptl_crystal_size_mid 0.15
_exptl_crystal_size_min 0.10
_refine_diff_density_max 0.352
_refine_diff_density_min -0.449
_refine_diff_density_rms 0.050
_refine_ls_extinction_method none
_refine_ls_goodness_of_fit_ref 1.000
_refine_ls_hydrogen_treatment mixed
_refine_ls_matrix_type full
_refine_ls_number_parameters 738
_refine_ls_number_reflns 8129
_refine_ls_number_restraints 2
_refine_ls_restrained_S_all 1.000
_refine_ls_R_factor_all 0.0467
_refine_ls_R_factor_gt 0.0351
_refine_ls_shift/su_max 0.001
_refine_ls_shift/su_mean 0.000
_refine_ls_structure_factor_coef Fsqd
_refine_ls_weighting_details 'calc w=1/[\s^2^(Fo^2^)+(0.0596P)^2^+0.8660P] where P=(Fo^2^+2Fc^2^)/3'
_refine_ls_weighting_scheme calc
_refine_ls_wR_factor_gt 0.0940
_refine_ls_wR_factor_ref 0.1023
_reflns_number_gt 6594
_reflns_number_total 8129
_reflns_threshold_expression >2sigma(I)
_cod_data_source_file om700688p-file002.cif
_cod_data_source_block mb17
_cod_depositor_comments
;
The following automatic conversions were performed:

'_symmetry_cell_setting' value 'Triclinic' changed to 'triclinic'
according to /home/saulius/struct/CIF-dictionaries/cif_core.dic
dictionary named 'cif_core.dic' version 2.4.1 from 2010-06-29.

Automatic conversion script
Id: cif_fix_values 1715 2011-07-08 13:25:40Z adriana 
;
_cod_original_sg_symbol_H-M P-1
_cod_database_code 4073860

loop_
_symmetry_equiv_pos_as_xyz
'x, y, z'
'-x, -y, -z'

loop_
_atom_site_label
_atom_site_type_symbol
_atom_site_fract_x
_atom_site_fract_y
_atom_site_fract_z
_atom_site_U_iso_or_equiv
_atom_site_adp_type
_atom_site_occupancy
_atom_site_symmetry_multiplicity
_atom_site_calc_flag
_atom_site_refinement_flags
_atom_site_disorder_assembly
_atom_site_disorder_group
P1 P 0.15058(6) 0.16108(5) 0.23346(3) 0.02251(14) Uani 1 1 d . . .
B1 B -0.2079(3) 0.6433(2) 0.20327(14) 0.0242(5) Uani 1 1 d . . .
Cr1 Cr -0.02233(4) 0.06179(3) 0.412726(19) 0.02369(11) Uani 1 1 d . . .
O1 O 0.13162(19) -0.14829(15) 0.42266(9) 0.0401(4) Uani 1 1 d . . .
O2 O -0.30318(19) 0.00645(18) 0.49756(10) 0.0488(5) Uani 1 1 d . . .
O3 O -0.1819(2) -0.02484(16) 0.32138(10) 0.0528(5) Uani 1 1 d . . .
C1 C 0.0862(2) 0.18003(18) 0.31742(12) 0.0234(5) Uani 1 1 d . . .
C2 C 0.1642(2) 0.16568(19) 0.37661(12) 0.0289(5) Uani 1 1 d . . .
H2A H 0.2605 0.1391 0.3791 0.035 Uiso 1 1 calc R . .
C3 C 0.0853(3) 0.2043(2) 0.42807(13) 0.0340(6) Uani 1 1 d . . .
H3A H 0.1147 0.2061 0.4747 0.041 Uiso 1 1 calc R . .
C4 C -0.0417(3) 0.2395(2) 0.40316(14) 0.0365(6) Uani 1 1 d . . .
H4A H -0.1169 0.2721 0.4283 0.044 Uiso 1 1 calc R . .
C5 C -0.0417(2) 0.22558(19) 0.33477(13) 0.0296(5) Uani 1 1 d . . .
H5A H -0.1156 0.2493 0.3023 0.035 Uiso 1 1 calc R . .
C6 C 0.2362(2) 0.03220(19) 0.24979(12) 0.0283(5) Uani 1 1 d . . .
C7 C 0.3656(3) 0.0224(2) 0.27307(13) 0.0352(6) Uani 1 1 d . . .
H7A H 0.4097 0.0848 0.2771 0.042 Uiso 1 1 calc R . .
C8 C 0.4299(3) -0.0785(2) 0.29026(15) 0.0488(7) Uani 1 1 d . . .
H8A H 0.5178 -0.0856 0.3067 0.059 Uiso 1 1 calc R . .
C9 C 0.3666(4) -0.1678(2) 0.28356(16) 0.0562(9) Uani 1 1 d . . .
H9A H 0.4109 -0.2370 0.2956 0.067 Uiso 1 1 calc R . .
C10 C 0.2400(4) -0.1590(2) 0.25969(16) 0.0552(9) Uani 1 1 d . . .
H10A H 0.1979 -0.2217 0.2547 0.066 Uiso 1 1 calc R . .
C11 C 0.1726(3) -0.0585(2) 0.24268(14) 0.0401(7) Uani 1 1 d . . .
H11 H 0.088(3) -0.051(2) 0.2289(15) 0.038(8) Uiso 1 1 d . . .
C12 C 0.2691(2) 0.27161(18) 0.18564(12) 0.0246(5) Uani 1 1 d . . .
C13 C 0.2554(3) 0.37178(19) 0.19799(14) 0.0315(5) Uani 1 1 d . . .
H13A H 0.1868 0.3802 0.2341 0.038 Uiso 1 1 calc R . .
C14 C 0.3415(3) 0.4597(2) 0.15784(15) 0.0398(6) Uani 1 1 d . . .
H14 H 0.331(3) 0.526(2) 0.1700(14) 0.037(7) Uiso 1 1 d . . .
C15 C 0.4419(3) 0.4469(2) 0.10624(15) 0.0466(7) Uani 1 1 d . . .
H15A H 0.5018 0.5070 0.0791 0.056 Uiso 1 1 calc R . .
C16 C 0.4564(3) 0.3478(3) 0.09354(15) 0.0486(7) Uani 1 1 d . . .
H16A H 0.5260 0.3400 0.0576 0.058 Uiso 1 1 calc R . .
C17 C 0.3703(3) 0.2592(2) 0.13273(14) 0.0382(6) Uani 1 1 d . . .
H17A H 0.3800 0.1909 0.1237 0.046 Uiso 1 1 calc R . .
C18 C 0.0111(3) 0.1679(2) 0.18126(13) 0.0338(6) Uani 1 1 d . . .
H18A H 0.0456 0.1571 0.1351 0.051 Uiso 1 1 calc R . .
H18B H -0.0316 0.2403 0.1717 0.051 Uiso 1 1 calc R . .
H18C H -0.0568 0.1100 0.2084 0.051 Uiso 1 1 calc R . .
C19 C 0.0738(2) -0.0698(2) 0.42256(12) 0.0292(5) Uani 1 1 d . . .
C20 C -0.1928(3) 0.0255(2) 0.47006(13) 0.0325(6) Uani 1 1 d . . .
C21 C -0.1199(3) 0.0070(2) 0.35635(13) 0.0346(6) Uani 1 1 d . . .
C22 C -0.2945(2) 0.75795(18) 0.17140(12) 0.0246(5) Uani 1 1 d . . .
C23 C -0.2336(2) 0.85940(19) 0.16129(13) 0.0293(5) Uani 1 1 d . . .
C24 C -0.2930(3) 0.9603(2) 0.13167(14) 0.0347(6) Uani 1 1 d . . .
C25 C -0.4183(3) 0.9640(2) 0.10750(13) 0.0337(6) Uani 1 1 d . . .
C26 C -0.4829(2) 0.8670(2) 0.11417(13) 0.0303(5) Uani 1 1 d . . .
C27 C -0.4211(2) 0.76726(19) 0.14595(12) 0.0268(5) Uani 1 1 d . . .
C28 C -0.0941(2) 0.64886(18) 0.13228(12) 0.0236(5) Uani 1 1 d . . .
C29 C 0.0439(2) 0.67588(19) 0.12199(12) 0.0281(5) Uani 1 1 d . . .
C30 C 0.1315(2) 0.6807(2) 0.06021(13) 0.0314(5) Uani 1 1 d . . .
C31 C 0.0816(2) 0.6585(2) 0.00399(13) 0.0304(5) Uani 1 1 d . . .
C32 C -0.0550(2) 0.63308(19) 0.01012(12) 0.0284(5) Uani 1 1 d . . .
C33 C -0.1386(2) 0.63066(18) 0.07223(12) 0.0257(5) Uani 1 1 d . . .
C34 C -0.3011(2) 0.52737(18) 0.23179(12) 0.0244(5) Uani 1 1 d . . .
C35 C -0.2669(2) 0.42986(19) 0.21838(12) 0.0262(5) Uani 1 1 d . . .
C36 C -0.3423(2) 0.33249(19) 0.24839(13) 0.0297(5) Uani 1 1 d . . .
C37 C -0.4568(2) 0.3280(2) 0.29663(14) 0.0326(6) Uani 1 1 d . . .
C38 C -0.4954(2) 0.4209(2) 0.31326(14) 0.0334(6) Uani 1 1 d . . .
C39 C -0.4176(2) 0.51629(19) 0.28131(13) 0.0281(5) Uani 1 1 d . . .
C40 C -0.1405(2) 0.63815(18) 0.27771(12) 0.0247(5) Uani 1 1 d . . .
C41 C -0.0375(2) 0.56494(19) 0.30252(13) 0.0268(5) Uani 1 1 d . . .
C42 C 0.0243(2) 0.55412(19) 0.36409(13) 0.0306(5) Uani 1 1 d . . .
C43 C -0.0201(3) 0.6183(2) 0.40628(12) 0.0314(5) Uani 1 1 d . . .
C44 C -0.1263(3) 0.68801(19) 0.38679(13) 0.0307(5) Uani 1 1 d . . .
C45 C -0.1844(2) 0.69646(19) 0.32453(13) 0.0273(5) Uani 1 1 d . . .
C46A C -0.3958(16) 0.3418(8) 0.5343(4) 0.074(3) Uani 0.490(14) 1 d P A 1
H46A H -0.4657 0.3768 0.5601 0.089 Uiso 0.490(14) 1 calc PR A 1
H46B H -0.3249 0.3105 0.5668 0.089 Uiso 0.490(14) 1 calc PR A 1
C46B C -0.4911(17) 0.3362(8) 0.5215(5) 0.082(3) Uani 0.510(14) 1 d P A 2
H46C H -0.4953 0.3229 0.5743 0.098 Uiso 0.510(14) 1 calc PR A 2
H46D H -0.5770 0.3722 0.5050 0.098 Uiso 0.510(14) 1 calc PR A 2
C47 C -0.1169(7) 1.0337(6) -0.0342(3) 0.0571(17) Uani 0.50 1 d PD . .
H47A H -0.083(8) 1.076(6) -0.0842(19) 0.11(3) Uiso 0.50 1 d PD . .
H47B H -0.187(5) 1.071(5) -0.011(3) 0.061(19) Uiso 0.50 1 d PD . .
Cl1A Cl -0.3231(6) 0.4380(4) 0.4569(2) 0.0631(12) Uani 0.490(14) 1 d P A 1
Cl1B Cl -0.3433(9) 0.4266(8) 0.4732(6) 0.133(3) Uani 0.510(14) 1 d P A 2
Cl2A Cl -0.4726(9) 0.2359(8) 0.5129(5) 0.148(3) Uani 0.490(14) 1 d P A 1
Cl2B Cl -0.4752(8) 0.2147(5) 0.5047(4) 0.0967(18) Uani 0.510(14) 1 d P A 2
Cl3 Cl -0.1794(2) 0.90866(13) -0.02736(9) 0.0697(5) Uani 0.50 1 d P . .
Cl4 Cl 0.0256(2) 1.0297(2) 0.01342(12) 0.0888(7) Uani 0.50 1 d P . .
F23 F -0.10736(15) 0.86280(11) 0.18198(8) 0.0392(4) Uani 1 1 d . . .
F24 F -0.22782(18) 1.05473(12) 0.12611(10) 0.0526(4) Uani 1 1 d . . .
F25 F -0.47758(17) 1.06166(12) 0.07740(9) 0.0484(4) Uani 1 1 d . . .
F26 F -0.60726(15) 0.86939(12) 0.09194(9) 0.0430(4) Uani 1 1 d . . .
F27 F -0.49488(13) 0.67633(11) 0.15140(8) 0.0354(3) Uani 1 1 d . . .
F29 F 0.10394(14) 0.70077(13) 0.17364(8) 0.0402(4) Uani 1 1 d . . .
F30 F 0.26479(14) 0.70686(13) 0.05434(8) 0.0446(4) Uani 1 1 d . . .
F31 F 0.16555(15) 0.66072(14) -0.05563(8) 0.0456(4) Uani 1 1 d . . .
F32 F -0.10603(15) 0.61023(12) -0.04423(7) 0.0389(3) Uani 1 1 d . . .
F33 F -0.27195(13) 0.60655(12) 0.07368(7) 0.0344(3) Uani 1 1 d . . .
F35 F -0.15220(14) 0.42262(11) 0.17451(7) 0.0334(3) Uani 1 1 d . . .
F36 F -0.30380(15) 0.24134(11) 0.23153(8) 0.0406(4) Uani 1 1 d . . .
F37 F -0.52922(15) 0.23280(12) 0.32733(10) 0.0505(4) Uani 1 1 d . . .
F38 F -0.60714(15) 0.41855(13) 0.36042(9) 0.0523(4) Uani 1 1 d . . .
F39 F -0.45987(14) 0.60412(11) 0.30188(8) 0.0378(3) Uani 1 1 d . . .
F41 F 0.00877(14) 0.49699(12) 0.26466(8) 0.0364(3) Uani 1 1 d . . .
F42 F 0.12630(15) 0.48295(13) 0.38258(9) 0.0469(4) Uani 1 1 d . . .
F43 F 0.03834(16) 0.61129(12) 0.46620(8) 0.0444(4) Uani 1 1 d . . .
F44 F -0.17578(17) 0.74762(12) 0.42949(8) 0.0440(4) Uani 1 1 d . . .
F45 F -0.28964(14) 0.76712(12) 0.31159(8) 0.0366(3) Uani 1 1 d . . .

loop_
_atom_site_aniso_label
_atom_site_aniso_U_11
_atom_site_aniso_U_22
_atom_site_aniso_U_33
_atom_site_aniso_U_23
_atom_site_aniso_U_13
_atom_site_aniso_U_12
P1 0.0256(3) 0.0217(3) 0.0195(3) -0.0060(2) -0.0015(2) -0.0009(2)
B1 0.0232(13) 0.0261(14) 0.0261(13) -0.0119(11) -0.0046(10) 0.0014(10)
Cr1 0.0251(2) 0.0234(2) 0.0209(2) -0.00570(15) -0.00042(15) -0.00145(15)
O1 0.0542(12) 0.0300(10) 0.0330(10) -0.0101(8) 0.0044(8) 0.0089(9)
O2 0.0271(10) 0.0686(14) 0.0412(11) -0.0066(10) 0.0016(8) -0.0020(9)
O3 0.0677(14) 0.0504(12) 0.0401(11) -0.0092(10) -0.0161(10) -0.0261(10)
C1 0.0273(12) 0.0207(11) 0.0198(11) -0.0046(9) 0.0017(9) -0.0031(9)
C2 0.0304(13) 0.0290(13) 0.0244(12) -0.0048(10) -0.0015(10) -0.0089(10)
C3 0.0495(16) 0.0275(13) 0.0246(13) -0.0088(10) 0.0009(11) -0.0129(11)
C4 0.0508(17) 0.0247(13) 0.0310(13) -0.0091(11) 0.0067(12) 0.0030(11)
C5 0.0337(13) 0.0243(12) 0.0257(12) -0.0027(10) -0.0003(10) 0.0045(10)
C6 0.0386(14) 0.0237(12) 0.0204(12) -0.0056(10) 0.0002(10) 0.0015(10)
C7 0.0386(15) 0.0312(14) 0.0331(14) -0.0084(11) -0.0007(11) 0.0055(11)
C8 0.0542(18) 0.0454(18) 0.0401(16) -0.0087(14) 0.0013(13) 0.0219(14)
C9 0.094(3) 0.0347(17) 0.0352(16) -0.0104(13) 0.0025(16) 0.0273(17)
C10 0.108(3) 0.0232(14) 0.0353(16) -0.0147(12) 0.0059(17) -0.0045(16)
C11 0.063(2) 0.0300(15) 0.0282(14) -0.0113(11) -0.0044(13) -0.0062(13)
C12 0.0233(12) 0.0237(12) 0.0235(12) -0.0029(9) -0.0033(9) 0.0002(9)
C13 0.0326(13) 0.0266(13) 0.0342(14) -0.0079(11) -0.0061(11) 0.0003(10)
C14 0.0454(16) 0.0278(14) 0.0425(16) -0.0034(12) -0.0132(13) -0.0074(12)
C15 0.0380(16) 0.0452(17) 0.0413(16) 0.0095(13) -0.0097(13) -0.0163(13)
C16 0.0357(16) 0.060(2) 0.0361(16) -0.0013(14) 0.0099(12) -0.0031(14)
C17 0.0403(15) 0.0359(15) 0.0326(14) -0.0075(12) 0.0076(11) 0.0018(12)
C18 0.0351(14) 0.0401(15) 0.0246(12) -0.0069(11) -0.0078(10) -0.0034(11)
C19 0.0356(14) 0.0298(14) 0.0188(12) -0.0054(10) 0.0030(10) -0.0060(11)
C20 0.0335(15) 0.0351(14) 0.0260(13) -0.0057(11) -0.0048(11) 0.0006(11)
C21 0.0403(15) 0.0302(14) 0.0284(13) -0.0031(11) -0.0008(11) -0.0105(11)
C22 0.0287(12) 0.0244(12) 0.0220(11) -0.0093(9) -0.0030(9) -0.0004(9)
C23 0.0323(13) 0.0279(13) 0.0296(13) -0.0107(10) -0.0066(10) -0.0005(10)
C24 0.0450(15) 0.0228(13) 0.0379(14) -0.0116(11) -0.0049(12) -0.0046(11)
C25 0.0444(15) 0.0240(13) 0.0315(13) -0.0079(11) -0.0054(11) 0.0106(11)
C26 0.0283(13) 0.0332(13) 0.0300(13) -0.0103(11) -0.0064(10) 0.0057(10)
C27 0.0302(13) 0.0242(12) 0.0266(12) -0.0093(10) -0.0022(10) -0.0016(10)
C28 0.0278(12) 0.0192(11) 0.0241(12) -0.0074(9) -0.0034(9) -0.0010(9)
C29 0.0313(13) 0.0285(13) 0.0259(12) -0.0097(10) -0.0060(10) -0.0024(10)
C30 0.0263(13) 0.0323(13) 0.0323(13) -0.0067(11) -0.0010(10) -0.0051(10)
C31 0.0338(14) 0.0310(13) 0.0236(12) -0.0074(10) 0.0037(10) 0.0018(10)
C32 0.0380(14) 0.0249(12) 0.0225(12) -0.0071(10) -0.0068(10) 0.0006(10)
C33 0.0252(12) 0.0241(12) 0.0266(12) -0.0060(10) -0.0048(9) -0.0013(9)
C34 0.0247(12) 0.0262(12) 0.0230(11) -0.0077(10) -0.0068(9) 0.0022(9)
C35 0.0262(12) 0.0288(12) 0.0251(12) -0.0102(10) -0.0049(9) 0.0021(10)
C36 0.0299(13) 0.0231(12) 0.0389(14) -0.0111(11) -0.0128(11) 0.0030(10)
C37 0.0251(13) 0.0267(13) 0.0414(15) -0.0029(11) -0.0079(11) -0.0060(10)
C38 0.0213(12) 0.0374(14) 0.0352(14) -0.0049(11) 0.0011(10) 0.0014(10)
C39 0.0270(12) 0.0265(13) 0.0311(13) -0.0098(10) -0.0050(10) 0.0066(10)
C40 0.0232(12) 0.0234(12) 0.0270(12) -0.0078(10) -0.0030(9) -0.0008(9)
C41 0.0268(12) 0.0265(12) 0.0281(12) -0.0119(10) 0.0011(10) 0.0014(10)
C42 0.0260(12) 0.0282(13) 0.0338(13) -0.0037(11) -0.0086(10) 0.0046(10)
C43 0.0386(14) 0.0319(13) 0.0238(12) -0.0065(10) -0.0114(10) -0.0032(11)
C44 0.0414(14) 0.0271(13) 0.0271(12) -0.0133(10) -0.0051(11) 0.0013(11)
C45 0.0291(12) 0.0254(12) 0.0287(12) -0.0102(10) -0.0054(10) 0.0066(10)
C46A 0.080(8) 0.084(6) 0.036(4) 0.003(4) 0.014(5) 0.039(5)
C46B 0.102(10) 0.076(6) 0.073(6) -0.033(5) -0.011(6) 0.037(6)
C47 0.056(4) 0.059(4) 0.033(3) 0.011(3) 0.008(3) 0.009(3)
Cl1A 0.0530(19) 0.078(2) 0.0435(16) 0.0020(13) -0.0139(11) 0.0063(13)
Cl1B 0.071(3) 0.187(6) 0.157(6) -0.082(5) -0.010(4) 0.020(3)
Cl2A 0.125(5) 0.127(5) 0.135(5) 0.040(4) -0.033(4) -0.018(4)
Cl2B 0.133(4) 0.070(2) 0.088(2) -0.033(2) -0.007(2) 0.046(2)
Cl3 0.1086(15) 0.0448(9) 0.0470(9) -0.0140(7) 0.0194(9) 0.0103(9)
Cl4 0.0762(15) 0.124(2) 0.0603(13) -0.0293(12) 0.0106(10) 0.0072(14)
F23 0.0376(8) 0.0321(8) 0.0485(9) -0.0098(7) -0.0161(7) -0.0067(6)
F24 0.0644(11) 0.0243(8) 0.0707(12) -0.0130(8) -0.0205(9) -0.0065(7)
F25 0.0596(10) 0.0278(8) 0.0558(10) -0.0097(7) -0.0138(8) 0.0156(7)
F26 0.0346(8) 0.0429(9) 0.0524(9) -0.0126(7) -0.0183(7) 0.0093(7)
F27 0.0309(8) 0.0273(7) 0.0497(9) -0.0111(7) -0.0145(6) -0.0020(6)
F29 0.0328(8) 0.0611(10) 0.0321(8) -0.0214(7) -0.0042(6) -0.0132(7)
F30 0.0281(8) 0.0635(11) 0.0409(9) -0.0162(8) 0.0011(6) -0.0110(7)
F31 0.0422(9) 0.0646(11) 0.0295(8) -0.0180(8) 0.0057(7) -0.0006(8)
F32 0.0467(9) 0.0488(9) 0.0262(7) -0.0175(7) -0.0082(6) -0.0026(7)
F33 0.0287(7) 0.0455(9) 0.0317(8) -0.0150(7) -0.0063(6) -0.0057(6)
F35 0.0362(8) 0.0277(7) 0.0366(8) -0.0145(6) 0.0059(6) 0.0010(6)
F36 0.0456(9) 0.0245(7) 0.0554(10) -0.0172(7) -0.0078(7) 0.0000(6)
F37 0.0378(9) 0.0354(9) 0.0691(11) -0.0061(8) 0.0006(8) -0.0149(7)
F38 0.0307(8) 0.0508(10) 0.0625(11) -0.0088(8) 0.0164(7) 0.0000(7)
F39 0.0385(8) 0.0325(8) 0.0410(8) -0.0141(7) 0.0049(6) 0.0080(6)
F41 0.0399(8) 0.0376(8) 0.0354(8) -0.0176(7) -0.0057(6) 0.0153(6)
F42 0.0418(9) 0.0501(10) 0.0499(10) -0.0138(8) -0.0204(7) 0.0202(7)
F43 0.0598(10) 0.0422(9) 0.0348(8) -0.0103(7) -0.0259(7) 0.0006(7)
F44 0.0641(10) 0.0442(9) 0.0350(8) -0.0259(7) -0.0151(7) 0.0122(8)
F45 0.0421(8) 0.0401(8) 0.0369(8) -0.0229(7) -0.0145(6) 0.0183(7)

loop_
_atom_type_symbol
_atom_type_description
_atom_type_scat_dispersion_real
_atom_type_scat_dispersion_imag
_atom_type_scat_source
C C 0.0033 0.0016 'International Tables Vol C Tables 4.2.6.8 and 6.1.1.4'
H H 0.0000 0.0000 'International Tables Vol C Tables 4.2.6.8 and 6.1.1.4'
B B 0.0013 0.0007 'International Tables Vol C Tables 4.2.6.8 and 6.1.1.4'
O O 0.0106 0.0060 'International Tables Vol C Tables 4.2.6.8 and 6.1.1.4'
F F 0.0171 0.0103 'International Tables Vol C Tables 4.2.6.8 and 6.1.1.4'
P P 0.1023 0.0942 'International Tables Vol C Tables 4.2.6.8 and 6.1.1.4'
Cr Cr 0.3209 0.6236 'International Tables Vol C Tables 4.2.6.8 and 6.1.1.4'
Cl Cl 0.1484 0.1585 'International Tables Vol C Tables 4.2.6.8 and 6.1.1.4'

loop_
_geom_angle_atom_site_label_1
_geom_angle_atom_site_label_2
_geom_angle_atom_site_label_3
_geom_angle
_geom_angle_site_symmetry_1
_geom_angle_site_symmetry_3
C1 P1 C12 107.62(10) . .
C1 P1 C6 110.18(10) . .
C12 P1 C6 109.66(11) . .
C1 P1 C18 108.92(11) . .
C12 P1 C18 109.05(11) . .
C6 P1 C18 111.33(12) . .
C40 B1 C22 112.11(18) . .
C40 B1 C34 101.54(17) . .
C22 B1 C34 115.22(18) . .
C40 B1 C28 114.70(18) . .
C22 B1 C28 101.81(18) . .
C34 B1 C28 112.01(18) . .
C21 Cr1 C19 81.64(11) . .
C21 Cr1 C20 77.90(11) . .
C19 Cr1 C20 107.90(10) . .
C21 Cr1 C1 91.64(9) . .
C19 Cr1 C1 103.96(9) . .
C20 Cr1 C1 144.43(10) . .
C21 Cr1 C5 87.89(10) . .
C19 Cr1 C5 140.70(9) . .
C20 Cr1 C5 106.68(10) . .
C1 Cr1 C5 38.32(9) . .
C21 Cr1 C2 127.03(10) . .
C19 Cr1 C2 93.59(10) . .
C20 Cr1 C2 149.99(10) . .
C1 Cr1 C2 38.23(8) . .
C5 Cr1 C2 63.34(9) . .
C21 Cr1 C4 118.84(11) . .
C19 Cr1 C4 154.44(10) . .
C20 Cr1 C4 92.22(10) . .
C1 Cr1 C4 63.04(9) . .
C5 Cr1 C4 37.31(9) . .
C2 Cr1 C4 62.29(10) . .
C21 Cr1 C3 149.47(10) . .
C19 Cr1 C3 118.48(10) . .
C20 Cr1 C3 113.07(10) . .
C1 Cr1 C3 62.48(8) . .
C5 Cr1 C3 61.87(9) . .
C2 Cr1 C3 36.92(9) . .
C4 Cr1 C3 36.55(10) . .
C5 C1 C2 107.2(2) . .
C5 C1 P1 127.62(18) . .
C2 C1 P1 124.65(18) . .
C5 C1 Cr1 71.38(13) . .
C2 C1 Cr1 72.13(13) . .
P1 C1 Cr1 128.20(11) . .
C3 C2 C1 107.7(2) . .
C3 C2 Cr1 73.72(13) . .
C1 C2 Cr1 69.64(12) . .
C4 C3 C2 108.8(2) . .
C4 C3 Cr1 70.83(14) . .
C2 C3 Cr1 69.36(13) . .
C3 C4 C5 108.0(2) . .
C3 C4 Cr1 72.62(14) . .
C5 C4 Cr1 69.33(13) . .
C4 C5 C1 108.3(2) . .
C4 C5 Cr1 73.36(14) . .
C1 C5 Cr1 70.31(13) . .
C11 C6 C7 120.1(2) . .
C11 C6 P1 120.8(2) . .
C7 C6 P1 119.07(18) . .
C8 C7 C6 119.9(3) . .
C9 C8 C7 119.8(3) . .
C8 C9 C10 120.9(3) . .
C9 C10 C11 120.3(3) . .
C6 C11 C10 119.0(3) . .
C13 C12 C17 119.9(2) . .
C13 C12 P1 119.94(18) . .
C17 C12 P1 120.03(18) . .
C14 C13 C12 120.1(2) . .
C15 C14 C13 119.8(3) . .
C16 C15 C14 120.5(2) . .
C15 C16 C17 120.5(3) . .
C16 C17 C12 119.2(3) . .
O1 C19 Cr1 174.4(2) . .
O2 C20 Cr1 172.0(2) . .
O3 C21 Cr1 178.5(2) . .
C27 C22 C23 113.0(2) . .
C27 C22 B1 127.1(2) . .
C23 C22 B1 119.60(19) . .
F23 C23 C24 115.9(2) . .
F23 C23 C22 119.4(2) . .
C24 C23 C22 124.7(2) . .
F24 C24 C25 120.1(2) . .
F24 C24 C23 120.5(2) . .
C25 C24 C23 119.4(2) . .
F25 C25 C24 120.5(2) . .
F25 C25 C26 120.4(2) . .
C24 C25 C26 119.0(2) . .
F26 C26 C25 119.6(2) . .
F26 C26 C27 120.7(2) . .
C25 C26 C27 119.7(2) . .
F27 C27 C22 120.9(2) . .
F27 C27 C26 115.0(2) . .
C22 C27 C26 124.1(2) . .
C29 C28 C33 112.8(2) . .
C29 C28 B1 128.13(19) . .
C33 C28 B1 119.01(19) . .
F29 C29 C28 121.0(2) . .
F29 C29 C30 114.6(2) . .
C28 C29 C30 124.5(2) . .
F30 C30 C31 119.3(2) . .
F30 C30 C29 121.1(2) . .
C31 C30 C29 119.6(2) . .
F31 C31 C32 120.7(2) . .
F31 C31 C30 120.4(2) . .
C32 C31 C30 118.9(2) . .
F32 C32 C31 119.9(2) . .
F32 C32 C33 120.7(2) . .
C31 C32 C33 119.4(2) . .
F33 C33 C32 115.83(19) . .
F33 C33 C28 119.4(2) . .
C32 C33 C28 124.8(2) . .
C35 C34 C39 112.7(2) . .
C35 C34 B1 126.5(2) . .
C39 C34 B1 120.39(19) . .
F35 C35 C36 114.2(2) . .
F35 C35 C34 121.4(2) . .
C36 C35 C34 124.4(2) . .
F36 C36 C37 119.5(2) . .
F36 C36 C35 120.9(2) . .
C37 C36 C35 119.6(2) . .
F37 C37 C38 120.9(2) . .
F37 C37 C36 120.0(2) . .
C38 C37 C36 119.1(2) . .
F38 C38 C37 120.2(2) . .
F38 C38 C39 120.7(2) . .
C37 C38 C39 119.1(2) . .
F39 C39 C38 115.8(2) . .
F39 C39 C34 119.1(2) . .
C38 C39 C34 125.1(2) . .
C41 C40 C45 112.6(2) . .
C41 C40 B1 121.09(19) . .
C45 C40 B1 126.1(2) . .
F41 C41 C42 115.7(2) . .
F41 C41 C40 119.0(2) . .
C42 C41 C40 125.3(2) . .
F42 C42 C43 120.2(2) . .
F42 C42 C41 120.9(2) . .
C43 C42 C41 118.9(2) . .
F43 C43 C44 120.6(2) . .
F43 C43 C42 120.8(2) . .
C44 C43 C42 118.6(2) . .
F44 C44 C43 119.5(2) . .
F44 C44 C45 120.1(2) . .
C43 C44 C45 120.4(2) . .
F45 C45 C44 114.8(2) . .
F45 C45 C40 121.2(2) . .
C44 C45 C40 124.0(2) . .
Cl1A C46A Cl2A 109.8(6) . .
Cl2B C46B Cl1B 109.3(7) . .
Cl4 C47 Cl3 75.3(4) 2_575 .
Cl4 C47 Cl4 42.9(3) 2_575 .
Cl3 C47 Cl4 114.6(4) . .
C47 Cl3 Cl4 40.3(2) . 2_575
Cl4 Cl4 C47 93.9(5) 2_575 2_575
Cl4 Cl4 C47 43.2(3) 2_575 .
C47 Cl4 C47 137.1(3) 2_575 .
Cl4 Cl4 Cl3 148.4(3) 2_575 2_575
C47 Cl4 Cl3 64.4(4) 2_575 2_575
C47 Cl4 Cl3 151.4(3) . 2_575

loop_
_geom_bond_atom_site_label_1
_geom_bond_atom_site_label_2
_geom_bond_distance
_geom_bond_site_symmetry_2
P1 C1 1.784(2) .
P1 C12 1.788(2) .
P1 C6 1.788(2) .
P1 C18 1.792(2) .
B1 C40 1.657(3) .
B1 C22 1.658(3) .
B1 C34 1.662(3) .
B1 C28 1.662(3) .
Cr1 C21 1.853(3) .
Cr1 C19 1.880(3) .
Cr1 C20 1.880(3) .
Cr1 C1 2.164(2) .
Cr1 C5 2.178(2) .
Cr1 C2 2.197(2) .
Cr1 C4 2.230(2) .
Cr1 C3 2.253(2) .
O1 C19 1.145(3) .
O2 C20 1.146(3) .
O3 C21 1.142(3) .
C1 C5 1.425(3) .
C1 C2 1.428(3) .
C2 C3 1.410(3) .
C3 C4 1.406(4) .
C4 C5 1.411(3) .
C6 C11 1.387(3) .
C6 C7 1.392(3) .
C7 C8 1.384(4) .
C8 C9 1.367(5) .
C9 C10 1.371(5) .
C10 C11 1.395(4) .
C12 C13 1.384(3) .
C12 C17 1.395(3) .
C13 C14 1.383(4) .
C14 C15 1.375(4) .
C15 C16 1.374(4) .
C16 C17 1.384(4) .
C22 C27 1.384(3) .
C22 C23 1.389(3) .
C23 F23 1.357(3) .
C23 C24 1.382(3) .
C24 F24 1.350(3) .
C24 C25 1.366(4) .
C25 F25 1.351(3) .
C25 C26 1.371(3) .
C26 F26 1.343(3) .
C26 C27 1.388(3) .
C27 F27 1.356(3) .
C28 C29 1.383(3) .
C28 C33 1.394(3) .
C29 F29 1.357(3) .
C29 C30 1.385(3) .
C30 F30 1.342(3) .
C30 C31 1.372(3) .
C31 F31 1.342(3) .
C31 C32 1.371(3) .
C32 F32 1.347(3) .
C32 C33 1.378(3) .
C33 F33 1.349(3) .
C34 C35 1.386(3) .
C34 C39 1.388(3) .
C35 F35 1.355(3) .
C35 C36 1.384(3) .
C36 F36 1.350(3) .
C36 C37 1.371(3) .
C37 F37 1.349(3) .
C37 C38 1.369(4) .
C38 F38 1.344(3) .
C38 C39 1.379(3) .
C39 F39 1.357(3) .
C40 C41 1.385(3) .
C40 C45 1.389(3) .
C41 F41 1.358(3) .
C41 C42 1.383(3) .
C42 F42 1.342(3) .
C42 C43 1.377(3) .
C43 F43 1.346(3) .
C43 C44 1.366(3) .
C44 F44 1.352(3) .
C44 C45 1.382(3) .
C45 F45 1.351(3) .
C46A Cl1A 1.703(8) .
C46A Cl2A 1.757(13) .
C46B Cl2B 1.695(10) .
C46B Cl1B 1.840(13) .
C47 Cl4 1.212(7) 2_575
C47 Cl3 1.689(8) .
C47 Cl4 1.766(8) .
Cl3 Cl4 1.812(3) 2_575
Cl4 Cl4 1.206(5) 2_575
Cl4 C47 1.212(7) 2_575
Cl4 Cl3 1.812(3) 2_575
